data_4082185
loop_
_publ_author_name
'Andrews, Philip C.'
'Blair, Victoria L.'
'Border, Emily C.'
'Peatt, Anna C.'
'MacLellan, Jonathan G.'
'Thompson, Christopher D.'

_publ_section_title
;
 Alkali-Metal-Induced C--C Bond Cleavage and CH4Elimination in the Amido
 \\rightarrow Aza-Allyl Transformation of the
 (S)-N-\a-(Methylbenzyl)benzylamido Anion
;
_journal_issue 24
_journal_name_full Organometallics
_journal_page_first 7509
_journal_paper_doi 10.1021/om400997b
_journal_volume 32
_journal_year 2013
_chemical_formula_moiety 'C24 H37 K N4'
_chemical_formula_sum 'C24 H37 K N4'
_chemical_formula_weight 420.68
_chemical_name_systematic
;
 ?
;
_space_group_IT_number 1
_symmetry_cell_setting triclinic
_symmetry_space_group_name_Hall 'P 1'
_symmetry_space_group_name_H-M 'P 1'
_atom_sites_solution_hydrogens geom
_atom_sites_solution_primary direct
_atom_sites_solution_secondary difmap
_audit_creation_method SHELXL-97
_cell_angle_alpha 83.50(3)
_cell_angle_beta 86.51(3)
_cell_angle_gamma 62.80(3)
_cell_formula_units_Z 4
_cell_length_a 9.3466(19)
_cell_length_b 9.971(2)
_cell_length_c 29.427(6)
_cell_measurement_reflns_used 15440
_cell_measurement_temperature 123(2)
_cell_measurement_theta_max 28.31
_cell_measurement_theta_min 3.44
_cell_volume 2423.4(11)
_computing_cell_refinement 'DENZO-SMN (Otwinoski & Minor, 1997)'
_computing_data_collection 'Nonius Collect'
_computing_data_reduction 'DENZO-SMN (Otwinoski & Minor, 1997)'
_computing_molecular_graphics 'X-Seed / POV-Ray'
_computing_publication_material 'CIFTAB (Sheldrick, 1997)'
_computing_structure_refinement 'SHELXL-97 (Sheldrick, 1997)'
_computing_structure_solution 'SHELXS-97 (Sheldrick, 1997)'
_diffrn_ambient_temperature 123(2)
_diffrn_measured_fraction_theta_full 0.959
_diffrn_measured_fraction_theta_max 0.959
_diffrn_measurement_device_type 'Nonius Kappa CCD'
_diffrn_measurement_method 'phi and omega scans'
_diffrn_radiation_monochromator graphite
_diffrn_radiation_source 'fine-focus sealed tube'
_diffrn_radiation_type MoK\a
_diffrn_radiation_wavelength 0.71073
_diffrn_reflns_av_R_equivalents 0.0553
_diffrn_reflns_av_sigmaI/netI 0.1434
_diffrn_reflns_limit_h_max 11
_diffrn_reflns_limit_h_min -11
_diffrn_reflns_limit_k_max 11
_diffrn_reflns_limit_k_min -11
_diffrn_reflns_limit_l_max 34
_diffrn_reflns_limit_l_min -34
_diffrn_reflns_number 26047
_diffrn_reflns_theta_full 25.00
_diffrn_reflns_theta_max 25.00
_diffrn_reflns_theta_min 3.44
_diffrn_standards_number 0
_exptl_absorpt_coefficient_mu 0.236
_exptl_absorpt_correction_type none
_exptl_absorpt_process_details none
_exptl_crystal_colour red
_exptl_crystal_density_diffrn 1.153
_exptl_crystal_density_method 'not measured'
_exptl_crystal_description needle
_exptl_crystal_F_000 912
_exptl_crystal_size_max 0.18
_exptl_crystal_size_mid 0.12
_exptl_crystal_size_min 0.08
_refine_diff_density_max 0.270
_refine_diff_density_min -0.236
_refine_diff_density_rms 0.050
_refine_ls_abs_structure_details 'Flack H D (1983), Acta Cryst. A39, 876-881'
_refine_ls_abs_structure_Flack -0.03(3)
_refine_ls_extinction_method none
_refine_ls_goodness_of_fit_ref 0.931
_refine_ls_hydrogen_treatment constr
_refine_ls_matrix_type full
_refine_ls_number_parameters 1069
_refine_ls_number_reflns 15440
_refine_ls_number_restraints 3
_refine_ls_restrained_S_all 0.931
_refine_ls_R_factor_all 0.1244
_refine_ls_R_factor_gt 0.0566
_refine_ls_shift/su_max 0.000
_refine_ls_shift/su_mean 0.000
_refine_ls_structure_factor_coef Fsqd
_refine_ls_weighting_details 'calc w=1/[\s^2^(Fo^2^)+(0.0356P)^2^+0.0000P] where P=(Fo^2^+2Fc^2^)/3'
_refine_ls_weighting_scheme calc
_refine_ls_wR_factor_gt 0.0885
_refine_ls_wR_factor_ref 0.1085
_reflns_number_gt 9252
_reflns_number_total 15440
_reflns_threshold_expression >2sigma(I)
_cod_data_source_file om400997b_si_002.cif
_cod_data_source_block sambak
_cod_database_code 4082185

loop_
_symmetry_equiv_pos_as_xyz
'x, y, z'

loop_
_atom_site_label
_atom_site_type_symbol
_atom_site_fract_x
_atom_site_fract_y
_atom_site_fract_z
_atom_site_U_iso_or_equiv
_atom_site_adp_type
_atom_site_occupancy
_atom_site_symmetry_multiplicity
_atom_site_calc_flag
_atom_site_refinement_flags
K1 K 0.56739(11) 0.14961(10) 0.51163(4) 0.0314(3) Uani 1 1 d .
N1 N 0.4524(4) 0.4536(4) 0.49149(14) 0.0282(10) Uani 1 1 d .
C1 C 0.3690(5) 0.5165(5) 0.52860(18) 0.0300(12) Uani 1 1 d .
K2 K 0.57707(10) 0.63562(10) 0.32773(4) 0.0316(3) Uani 1 1 d .
N2 N 0.9038(4) -0.0344(4) 0.51402(14) 0.0333(10) Uani 1 1 d .
C2 C 0.4053(6) 0.6269(6) 0.55029(19) 0.0504(15) Uani 1 1 d .
H2A H 0.5163 0.5759 0.5612 0.076 Uiso 1 1 calc R
H2B H 0.3313 0.6650 0.5761 0.076 Uiso 1 1 calc R
H2C H 0.3918 0.7118 0.5277 0.076 Uiso 1 1 calc R
K3 K 0.23403(11) 0.56968(10) 0.81820(4) 0.0314(3) Uani 1 1 d .
N3 N 0.7236(4) 0.1200(4) 0.59653(14) 0.0326(10) Uani 1 1 d .
C3 C 0.2370(5) 0.4836(5) 0.54456(18) 0.0288(12) Uani 1 1 d .
K4 K 0.66541(11) 0.07493(11) 1.00523(4) 0.0340(3) Uani 1 1 d .
N4 N 0.4759(4) 0.0070(5) 0.59235(15) 0.0371(11) Uani 1 1 d .
C4 C 0.1672(6) 0.4234(5) 0.51695(18) 0.0359(13) Uani 1 1 d .
H4 H 0.2138 0.3948 0.4878 0.043 Uiso 1 1 calc R
N5 N 0.7249(4) 0.8355(4) 0.30603(14) 0.0273(10) Uani 1 1 d .
C5 C 0.0341(6) 0.4047(5) 0.5308(2) 0.0453(15) Uani 1 1 d .
H5 H -0.0111 0.3665 0.5107 0.054 Uiso 1 1 calc R
N6 N 0.2445(4) 0.7125(4) 0.36012(14) 0.0332(10) Uani 1 1 d .
C6 C -0.0360(6) 0.4404(6) 0.5736(2) 0.0484(16) Uani 1 1 d .
H6 H -0.1300 0.4298 0.5826 0.058 Uiso 1 1 calc R
N7 N 0.3156(4) 0.8206(4) 0.26549(14) 0.0316(10) Uani 1 1 d .
C7 C 0.0353(6) 0.4923(5) 0.6030(2) 0.0445(15) Uani 1 1 d .
H7 H -0.0076 0.5134 0.6329 0.053 Uiso 1 1 calc R
N8 N 0.5568(4) 0.4972(4) 0.24958(14) 0.0315(10) Uani 1 1 d .
C8 C 0.1680(5) 0.5131(5) 0.58874(18) 0.0321(12) Uani 1 1 d .
H8 H 0.2146 0.5485 0.6093 0.039 Uiso 1 1 calc R
N9 N 0.4113(4) 0.2646(4) 0.83537(15) 0.0334(10) Uani 1 1 d .
C9 C 0.5744(5) 0.4797(5) 0.47423(18) 0.0309(12) Uani 1 1 d .
H9 H 0.5999 0.5481 0.4878 0.037 Uiso 1 1 calc R
N10 N 0.3879(5) 0.7565(4) 0.81793(15) 0.0337(10) Uani 1 1 d .
C10 C 0.6667(5) 0.4070(5) 0.43599(18) 0.0314(13) Uani 1 1 d .
N11 N 0.3820(4) 0.6192(5) 0.73267(15) 0.0359(11) Uani 1 1 d .
C11 C 0.6324(6) 0.3130(5) 0.41137(17) 0.0331(12) Uani 1 1 d .
H11 H 0.5390 0.3002 0.4192 0.040 Uiso 1 1 calc R
N12 N 0.0273(4) 0.7219(4) 0.74037(14) 0.0351(10) Uani 1 1 d .
C12 C 0.7310(6) 0.2378(5) 0.37575(18) 0.0383(13) Uani 1 1 d .
H12 H 0.7048 0.1736 0.3602 0.046 Uiso 1 1 calc R
N13 N 1.0009(4) -0.1225(4) 1.02405(14) 0.0280(10) Uani 1 1 d .
C13 C 0.8666(6) 0.2556(5) 0.36273(17) 0.0393(13) Uani 1 1 d .
H13 H 0.9343 0.2040 0.3385 0.047 Uiso 1 1 calc R
N14 N 0.4804(4) 0.2126(5) 1.08439(14) 0.0376(11) Uani 1 1 d .
C14 C 0.9012(6) 0.3507(6) 0.38594(18) 0.0387(14) Uani 1 1 d .
H14 H 0.9941 0.3636 0.3774 0.046 Uiso 1 1 calc R
N15 N 0.5636(5) -0.1097(4) 1.06778(14) 0.0359(11) Uani 1 1 d .
C15 C 0.8043(5) 0.4269(5) 0.42100(17) 0.0329(13) Uani 1 1 d .
H15 H 0.8297 0.4938 0.4354 0.040 Uiso 1 1 calc R
N16 N 0.4243(4) -0.0060(4) 0.97284(14) 0.0357(11) Uani 1 1 d .
C16 C 0.9694(6) 0.0567(5) 0.48565(18) 0.0445(14) Uani 1 1 d .
H16A H 0.9341 0.1540 0.4982 0.067 Uiso 1 1 calc R
H16B H 0.9305 0.0746 0.4543 0.067 Uiso 1 1 calc R
H16C H 1.0872 0.0021 0.4856 0.067 Uiso 1 1 calc R
C17 C 0.9459(6) -0.1728(5) 0.49273(19) 0.0442(14) Uani 1 1 d .
H17A H 1.0631 -0.2280 0.4892 0.066 Uiso 1 1 calc R
H17B H 0.8959 -0.1471 0.4626 0.066 Uiso 1 1 calc R
H17C H 0.9072 -0.2365 0.5120 0.066 Uiso 1 1 calc R
C18 C 0.9675(5) -0.0717(5) 0.56052(18) 0.0381(14) Uani 1 1 d .
H18A H 1.0858 -0.1110 0.5588 0.046 Uiso 1 1 calc R
H18B H 0.9446 -0.1532 0.5761 0.046 Uiso 1 1 calc R
C19 C 0.8978(5) 0.0614(6) 0.58862(19) 0.0395(14) Uani 1 1 d .
H19A H 0.9526 0.0308 0.6185 0.047 Uiso 1 1 calc R
H19B H 0.9193 0.1435 0.5728 0.047 Uiso 1 1 calc R
C20 C 0.6549(6) 0.2782(6) 0.6069(2) 0.0495(15) Uani 1 1 d .
H20A H 0.7065 0.2839 0.6341 0.074 Uiso 1 1 calc R
H20B H 0.5390 0.3171 0.6126 0.074 Uiso 1 1 calc R
H20C H 0.6735 0.3392 0.5809 0.074 Uiso 1 1 calc R
C21 C 0.6888(5) 0.0273(6) 0.63354(18) 0.0410(14) Uani 1 1 d .
H21A H 0.7103 0.0522 0.6632 0.049 Uiso 1 1 calc R
H21B H 0.7626 -0.0808 0.6306 0.049 Uiso 1 1 calc R
C22 C 0.5179(6) 0.0501(6) 0.63370(19) 0.0396(13) Uani 1 1 d .
H22A H 0.5013 -0.0104 0.6607 0.048 Uiso 1 1 calc R
H22B H 0.4442 0.1581 0.6369 0.048 Uiso 1 1 calc R
C23 C 0.5715(6) -0.1523(6) 0.5869(2) 0.0521(15) Uani 1 1 d .
H23A H 0.5670 -0.2123 0.6152 0.078 Uiso 1 1 calc R
H23B H 0.6833 -0.1732 0.5801 0.078 Uiso 1 1 calc R
H23C H 0.5289 -0.1792 0.5616 0.078 Uiso 1 1 calc R
C24 C 0.3045(6) 0.0451(6) 0.5942(2) 0.0487(16) Uani 1 1 d .
H24A H 0.2759 0.0167 0.5666 0.073 Uiso 1 1 calc R
H24B H 0.2402 0.1542 0.5961 0.073 Uiso 1 1 calc R
H24C H 0.2829 -0.0103 0.6212 0.073 Uiso 1 1 calc R
C25 C 0.7872(5) 0.8252(5) 0.26399(18) 0.0286(12) Uani 1 1 d .
C26 C 0.7492(6) 0.9670(5) 0.23226(18) 0.0420(14) Uani 1 1 d .
H26A H 0.6352 1.0153 0.2241 0.063 Uiso 1 1 calc R
H26B H 0.8155 0.9405 0.2045 0.063 Uiso 1 1 calc R
H26C H 0.7721 1.0372 0.2476 0.063 Uiso 1 1 calc R
C27 C 0.8998(5) 0.6771(5) 0.25152(17) 0.0286(12) Uani 1 1 d .
C28 C 0.9635(5) 0.5499(5) 0.28431(17) 0.0312(12) Uani 1 1 d .
H28 H 0.9301 0.5619 0.3154 0.037 Uiso 1 1 calc R
C29 C 1.0735(5) 0.4078(5) 0.27230(19) 0.0330(13) Uani 1 1 d .
H29 H 1.1140 0.3255 0.2955 0.040 Uiso 1 1 calc R
C30 C 1.1253(6) 0.3828(6) 0.2284(2) 0.0391(14) Uani 1 1 d .
H30 H 1.2007 0.2847 0.2209 0.047 Uiso 1 1 calc R
C31 C 1.0651(6) 0.5046(6) 0.19495(19) 0.0389(14) Uani 1 1 d .
H31 H 1.0997 0.4896 0.1641 0.047 Uiso 1 1 calc R
C32 C 0.9555(5) 0.6472(6) 0.20598(18) 0.0348(13) Uani 1 1 d .
H32 H 0.9161 0.7280 0.1823 0.042 Uiso 1 1 calc R
C33 C 0.6128(5) 0.9675(5) 0.32079(17) 0.0292(12) Uani 1 1 d .
H33 H 0.5743 1.0567 0.3001 0.035 Uiso 1 1 calc R
C34 C 0.5505(5) 0.9769(5) 0.36668(18) 0.0281(12) Uani 1 1 d .
C35 C 0.4126(5) 1.1078(5) 0.37835(19) 0.0334(13) Uani 1 1 d .
H35 H 0.3638 1.1910 0.3558 0.040 Uiso 1 1 calc R
C36 C 0.3471(6) 1.1171(6) 0.4222(2) 0.0420(14) Uani 1 1 d .
H36 H 0.2536 1.2059 0.4292 0.050 Uiso 1 1 calc R
C37 C 0.4159(6) 0.9989(6) 0.45560(19) 0.0406(14) Uani 1 1 d .
H37 H 0.3682 1.0047 0.4852 0.049 Uiso 1 1 calc R
C38 C 0.5572(6) 0.8699(6) 0.44573(19) 0.0387(14) Uani 1 1 d .
H38 H 0.6084 0.7896 0.4689 0.046 Uiso 1 1 calc R
C39 C 0.6215(6) 0.8604(5) 0.40186(18) 0.0303(12) Uani 1 1 d .
H39 H 0.7167 0.7723 0.3954 0.036 Uiso 1 1 calc R
C40 C 0.2512(6) 0.8103(6) 0.39299(18) 0.0449(15) Uani 1 1 d .
H40A H 0.2894 0.8802 0.3774 0.067 Uiso 1 1 calc R
H40B H 0.3252 0.7474 0.4177 0.067 Uiso 1 1 calc R
H40C H 0.1436 0.8682 0.4058 0.067 Uiso 1 1 calc R
C41 C 0.2048(6) 0.5965(5) 0.38511(18) 0.0458(15) Uani 1 1 d .
H41A H 0.0963 0.6458 0.3983 0.069 Uiso 1 1 calc R
H41B H 0.2825 0.5414 0.4097 0.069 Uiso 1 1 calc R
H41C H 0.2093 0.5254 0.3640 0.069 Uiso 1 1 calc R
C42 C 0.1238(6) 0.7993(6) 0.32514(18) 0.0395(13) Uani 1 1 d .
H42A H 0.0208 0.8621 0.3404 0.047 Uiso 1 1 calc R
H42B H 0.1068 0.7279 0.3080 0.047 Uiso 1 1 calc R
C43 C 0.1675(5) 0.9018(5) 0.29139(19) 0.0414(14) Uani 1 1 d .
H43A H 0.0779 0.9586 0.2697 0.050 Uiso 1 1 calc R
H43B H 0.1796 0.9764 0.3083 0.050 Uiso 1 1 calc R
C44 C 0.3657(6) 0.9306(5) 0.24067(18) 0.0437(14) Uani 1 1 d .
H44A H 0.4709 0.8756 0.2261 0.066 Uiso 1 1 calc R
H44B H 0.3730 0.9950 0.2623 0.066 Uiso 1 1 calc R
H44C H 0.2863 0.9937 0.2172 0.066 Uiso 1 1 calc R
C45 C 0.2957(6) 0.7284(6) 0.23279(19) 0.0414(14) Uani 1 1 d .
H45A H 0.2300 0.7968 0.2069 0.050 Uiso 1 1 calc R
H45B H 0.2358 0.6756 0.2482 0.050 Uiso 1 1 calc R
C46 C 0.4527(6) 0.6124(6) 0.21431(18) 0.0437(14) Uani 1 1 d .
H46A H 0.4291 0.5607 0.1912 0.052 Uiso 1 1 calc R
H46B H 0.5121 0.6654 0.1987 0.052 Uiso 1 1 calc R
C47 C 0.7118(5) 0.4027(6) 0.2295(2) 0.0535(17) Uani 1 1 d .
H47A H 0.7833 0.3308 0.2534 0.080 Uiso 1 1 calc R
H47B H 0.7596 0.4666 0.2151 0.080 Uiso 1 1 calc R
H47C H 0.6972 0.3469 0.2063 0.080 Uiso 1 1 calc R
C48 C 0.4832(6) 0.4021(5) 0.26849(19) 0.0473(15) Uani 1 1 d .
H48A H 0.4605 0.3568 0.2437 0.071 Uiso 1 1 calc R
H48B H 0.3826 0.4636 0.2843 0.071 Uiso 1 1 calc R
H48C H 0.5569 0.3215 0.2902 0.071 Uiso 1 1 calc R
C49 C 0.4013(5) 0.2092(5) 0.79712(19) 0.0336(13) Uani 1 1 d .
C50 C 0.5534(6) 0.1067(6) 0.7727(2) 0.0503(15) Uani 1 1 d .
H50A H 0.6177 0.1606 0.7641 0.075 Uiso 1 1 calc R
H50B H 0.5250 0.0776 0.7452 0.075 Uiso 1 1 calc R
H50C H 0.6159 0.0157 0.7932 0.075 Uiso 1 1 calc R
C51 C 0.2430(6) 0.2413(5) 0.78151(19) 0.0340(13) Uani 1 1 d .
C52 C 0.1077(6) 0.2950(5) 0.81100(19) 0.0382(13) Uani 1 1 d .
H52 H 0.1190 0.3165 0.8408 0.046 Uiso 1 1 calc R
C53 C -0.0405(6) 0.3169(6) 0.7973(2) 0.0515(16) Uani 1 1 d .
H53 H -0.1294 0.3529 0.8179 0.062 Uiso 1 1 calc R
C54 C -0.0619(6) 0.2877(6) 0.7545(3) 0.0523(17) Uani 1 1 d .
H54 H -0.1643 0.3014 0.7458 0.063 Uiso 1 1 calc R
C55 C 0.0668(6) 0.2380(5) 0.7240(2) 0.0496(15) Uani 1 1 d .
H55 H 0.0525 0.2191 0.6941 0.060 Uiso 1 1 calc R
C56 C 0.2157(6) 0.2160(5) 0.7373(2) 0.0389(14) Uani 1 1 d .
H56 H 0.3027 0.1827 0.7160 0.047 Uiso 1 1 calc R
C57 C 0.5535(6) 0.2383(5) 0.85251(18) 0.0359(13) Uani 1 1 d .
H57 H 0.6506 0.1743 0.8378 0.043 Uiso 1 1 calc R
C58 C 0.5608(6) 0.3049(5) 0.89231(19) 0.0347(13) Uani 1 1 d .
C59 C 0.4243(6) 0.3960(5) 0.91741(18) 0.0376(13) Uani 1 1 d .
H59 H 0.3215 0.4090 0.9093 0.045 Uiso 1 1 calc R
C60 C 0.4370(6) 0.4677(6) 0.9540(2) 0.0465(15) Uani 1 1 d .
H60 H 0.3428 0.5306 0.9700 0.056 Uiso 1 1 calc R
C61 C 0.5869(7) 0.4474(6) 0.9672(2) 0.0493(15) Uani 1 1 d .
H61 H 0.5958 0.4965 0.9920 0.059 Uiso 1 1 calc R
C62 C 0.7215(6) 0.3551(6) 0.9437(2) 0.0470(15) Uani 1 1 d .
H62 H 0.8240 0.3403 0.9527 0.056 Uiso 1 1 calc R
C63 C 0.7119(6) 0.2840(5) 0.9078(2) 0.0401(14) Uani 1 1 d .
H63 H 0.8079 0.2193 0.8928 0.048 Uiso 1 1 calc R
C64 C 0.2876(6) 0.8918(6) 0.84088(19) 0.0474(15) Uani 1 1 d .
H64A H 0.2542 0.8622 0.8710 0.071 Uiso 1 1 calc R
H64B H 0.1922 0.9567 0.8224 0.071 Uiso 1 1 calc R
H64C H 0.3490 0.9473 0.8446 0.071 Uiso 1 1 calc R
C65 C 0.5314(6) 0.6623(6) 0.8442(2) 0.0519(16) Uani 1 1 d .
H65A H 0.5947 0.7174 0.8458 0.078 Uiso 1 1 calc R
H65B H 0.5956 0.5693 0.8294 0.078 Uiso 1 1 calc R
H65C H 0.5010 0.6365 0.8752 0.078 Uiso 1 1 calc R
C66 C 0.4293(6) 0.8014(6) 0.77188(19) 0.0427(14) Uani 1 1 d .
H66A H 0.5085 0.8403 0.7743 0.051 Uiso 1 1 calc R
H66B H 0.3314 0.8851 0.7576 0.051 Uiso 1 1 calc R
C67 C 0.4969(6) 0.6767(6) 0.7417(2) 0.0463(15) Uani 1 1 d .
H67A H 0.5302 0.7132 0.7123 0.056 Uiso 1 1 calc R
H67B H 0.5941 0.5923 0.7561 0.056 Uiso 1 1 calc R
C68 C 0.4714(6) 0.4644(6) 0.7192(2) 0.0551(17) Uani 1 1 d .
H68A H 0.3954 0.4269 0.7124 0.083 Uiso 1 1 calc R
H68B H 0.5414 0.3983 0.7442 0.083 Uiso 1 1 calc R
H68C H 0.5370 0.4646 0.6919 0.083 Uiso 1 1 calc R
C69 C 0.2674(6) 0.7161(6) 0.69708(18) 0.0375(13) Uani 1 1 d .
H69A H 0.3212 0.6957 0.6668 0.045 Uiso 1 1 calc R
H69B H 0.2345 0.8235 0.7013 0.045 Uiso 1 1 calc R
C70 C 0.1177(5) 0.6917(5) 0.69754(18) 0.0365(13) Uani 1 1 d .
H70A H 0.0467 0.7587 0.6723 0.044 Uiso 1 1 calc R
H70B H 0.1504 0.5857 0.6917 0.044 Uiso 1 1 calc R
C71 C -0.1089(5) 0.6871(6) 0.73764(19) 0.0441(15) Uani 1 1 d .
H71A H -0.1722 0.7435 0.7104 0.066 Uiso 1 1 calc R
H71B H -0.1770 0.7165 0.7650 0.066 Uiso 1 1 calc R
H71C H -0.0681 0.5782 0.7357 0.066 Uiso 1 1 calc R
C72 C -0.0317(6) 0.8793(5) 0.75034(18) 0.0440(14) Uani 1 1 d .
H72A H 0.0598 0.8976 0.7561 0.066 Uiso 1 1 calc R
H72B H -0.1019 0.8979 0.7775 0.066 Uiso 1 1 calc R
H72C H -0.0924 0.9476 0.7242 0.066 Uiso 1 1 calc R
C73 C 1.0401(5) -0.1143(5) 1.06575(18) 0.0283(12) Uani 1 1 d .
C74 C 1.1361(6) -0.2573(6) 1.0966(2) 0.0562(16) Uani 1 1 d .
H74A H 1.0681 -0.3063 1.1068 0.084 Uiso 1 1 calc R
H74B H 1.1728 -0.2313 1.1233 0.084 Uiso 1 1 calc R
H74C H 1.2294 -0.3267 1.0797 0.084 Uiso 1 1 calc R
C75 C 1.0003(5) 0.0352(5) 1.07992(18) 0.0303(12) Uani 1 1 d .
C76 C 0.9494(5) 0.1647(6) 1.04803(18) 0.0334(12) Uani 1 1 d .
H76 H 0.9385 0.1550 1.0168 0.040 Uiso 1 1 calc R
C77 C 0.9152(5) 0.3042(6) 1.0610(2) 0.0382(14) Uani 1 1 d .
H77 H 0.8819 0.3888 1.0386 0.046 Uiso 1 1 calc R
C78 C 0.9284(5) 0.3242(6) 1.1064(2) 0.0437(15) Uani 1 1 d .
H78 H 0.9033 0.4215 1.1150 0.052 Uiso 1 1 calc R
C79 C 0.9783(5) 0.2010(6) 1.13825(19) 0.0406(14) Uani 1 1 d .
H79 H 0.9892 0.2128 1.1692 0.049 Uiso 1 1 calc R
C80 C 1.0133(5) 0.0586(6) 1.12573(18) 0.0379(13) Uani 1 1 d .
H80 H 1.0467 -0.0250 1.1485 0.045 Uiso 1 1 calc R
C81 C 1.0284(5) -0.2543(5) 1.00968(18) 0.0327(12) Uani 1 1 d .
H81 H 1.0728 -0.3437 1.0302 0.039 Uiso 1 1 calc R
C82 C 0.9925(5) -0.2637(5) 0.96411(18) 0.0300(12) Uani 1 1 d .
C83 C 0.9902(5) -0.3965(5) 0.95113(19) 0.0359(13) Uani 1 1 d .
H83 H 1.0171 -0.4815 0.9732 0.043 Uiso 1 1 calc R
C84 C 0.9508(6) -0.4050(6) 0.9082(2) 0.0464(15) Uani 1 1 d .
H84 H 0.9500 -0.4951 0.9010 0.056 Uiso 1 1 calc R
C85 C 0.9115(5) -0.2840(6) 0.8746(2) 0.0443(14) Uani 1 1 d .
H85 H 0.8821 -0.2905 0.8449 0.053 Uiso 1 1 calc R
C86 C 0.9159(5) -0.1542(6) 0.88513(19) 0.0370(13) Uani 1 1 d .
H86 H 0.8919 -0.0717 0.8623 0.044 Uiso 1 1 calc R
C87 C 0.9552(5) -0.1441(5) 0.92896(18) 0.0324(12) Uani 1 1 d .
H87 H 0.9570 -0.0538 0.9355 0.039 Uiso 1 1 calc R
C88 C 0.5337(6) 0.3095(6) 1.1053(2) 0.0602(18) Uani 1 1 d .
H88A H 0.4597 0.3574 1.1302 0.090 Uiso 1 1 calc R
H88B H 0.5346 0.3880 1.0822 0.090 Uiso 1 1 calc R
H88C H 0.6424 0.2476 1.1174 0.090 Uiso 1 1 calc R
C89 C 0.3229(6) 0.3067(6) 1.06403(19) 0.0459(15) Uani 1 1 d .
H89A H 0.2939 0.2454 1.0463 0.069 Uiso 1 1 calc R
H89B H 0.3264 0.3904 1.0438 0.069 Uiso 1 1 calc R
H89C H 0.2425 0.3476 1.0883 0.069 Uiso 1 1 calc R
C90 C 0.4757(6) 0.0975(6) 1.11925(18) 0.0453(14) Uani 1 1 d .
H90A H 0.3916 0.1484 1.1422 0.054 Uiso 1 1 calc R
H90B H 0.5803 0.0456 1.1351 0.054 Uiso 1 1 calc R
C91 C 0.4420(6) -0.0200(6) 1.10032(19) 0.0461(15) Uani 1 1 d .
H91A H 0.4342 -0.0894 1.1261 0.055 Uiso 1 1 calc R
H91B H 0.3363 0.0318 1.0850 0.055 Uiso 1 1 calc R
C92 C 0.7119(6) -0.2167(6) 1.0923(2) 0.0541(16) Uani 1 1 d .
H92A H 0.6868 -0.2796 1.1162 0.081 Uiso 1 1 calc R
H92B H 0.7573 -0.1600 1.1062 0.081 Uiso 1 1 calc R
H92C H 0.7901 -0.2815 1.0707 0.081 Uiso 1 1 calc R
C93 C 0.5072(6) -0.1939(6) 1.0423(2) 0.0487(15) Uani 1 1 d .
H93A H 0.4656 -0.2510 1.0642 0.058 Uiso 1 1 calc R
H93B H 0.5994 -0.2683 1.0256 0.058 Uiso 1 1 calc R
C94 C 0.3766(6) -0.0933(6) 1.00848(19) 0.0464(15) Uani 1 1 d .
H94A H 0.3413 -0.1573 0.9936 0.056 Uiso 1 1 calc R
H94B H 0.2830 -0.0218 1.0255 0.056 Uiso 1 1 calc R
C95 C 0.5403(6) -0.1055(6) 0.94058(19) 0.0526(16) Uani 1 1 d .
H95A H 0.6399 -0.1749 0.9566 0.079 Uiso 1 1 calc R
H95B H 0.5636 -0.0438 0.9158 0.079 Uiso 1 1 calc R
H95C H 0.4945 -0.1639 0.9278 0.079 Uiso 1 1 calc R
C96 C 0.2805(6) 0.1070(6) 0.94771(18) 0.0453(14) Uani 1 1 d .
H96A H 0.2287 0.0552 0.9341 0.068 Uiso 1 1 calc R
H96B H 0.3121 0.1645 0.9235 0.068 Uiso 1 1 calc R
H96C H 0.2050 0.1763 0.9688 0.068 Uiso 1 1 calc R

loop_
_atom_site_aniso_label
_atom_site_aniso_U_11
_atom_site_aniso_U_22
_atom_site_aniso_U_33
_atom_site_aniso_U_23
_atom_site_aniso_U_13
_atom_site_aniso_U_12
K1 0.0332(6) 0.0305(6) 0.0323(8) 0.0000(5) -0.0055(5) -0.0161(5)
N1 0.033(2) 0.023(2) 0.027(3) 0.000(2) -0.005(2) -0.012(2)
C1 0.039(3) 0.025(3) 0.028(3) 0.001(2) -0.008(3) -0.016(3)
K2 0.0306(6) 0.0356(6) 0.0313(8) -0.0022(5) -0.0054(5) -0.0171(5)
N2 0.032(2) 0.033(2) 0.031(3) 0.001(2) -0.001(2) -0.012(2)
C2 0.048(3) 0.050(4) 0.056(4) -0.011(3) 0.002(3) -0.023(3)
K3 0.0291(6) 0.0288(6) 0.0346(8) 0.0016(5) -0.0008(5) -0.0125(5)
N3 0.027(2) 0.039(3) 0.029(3) 0.000(2) -0.0034(19) -0.013(2)
C3 0.035(3) 0.017(3) 0.030(3) 0.002(2) -0.009(3) -0.007(2)
K4 0.0299(6) 0.0397(7) 0.0334(8) -0.0033(6) 0.0011(5) -0.0168(6)
N4 0.033(3) 0.045(3) 0.036(3) -0.003(2) 0.004(2) -0.020(2)
C4 0.050(3) 0.028(3) 0.032(4) -0.001(2) -0.003(3) -0.020(3)
N5 0.024(2) 0.031(2) 0.032(3) -0.005(2) -0.006(2) -0.016(2)
C5 0.047(4) 0.032(3) 0.060(5) 0.002(3) -0.014(3) -0.021(3)
N6 0.037(2) 0.039(2) 0.027(3) -0.006(2) -0.005(2) -0.019(2)
C6 0.044(3) 0.049(4) 0.064(5) -0.003(3) 0.001(3) -0.032(3)
N7 0.031(2) 0.027(2) 0.035(3) 0.002(2) -0.008(2) -0.012(2)
C7 0.049(3) 0.044(3) 0.042(4) -0.006(3) 0.007(3) -0.023(3)
N8 0.025(2) 0.033(2) 0.039(3) -0.012(2) 0.003(2) -0.013(2)
C8 0.035(3) 0.032(3) 0.029(4) -0.005(2) -0.009(3) -0.013(3)
N9 0.033(2) 0.027(2) 0.035(3) 0.001(2) 0.002(2) -0.011(2)
C9 0.031(3) 0.023(3) 0.039(4) 0.003(2) -0.005(3) -0.013(3)
N10 0.035(2) 0.037(3) 0.029(3) -0.003(2) -0.002(2) -0.016(2)
C10 0.032(3) 0.021(3) 0.038(4) 0.007(2) -0.009(3) -0.010(2)
N11 0.036(2) 0.045(3) 0.034(3) -0.002(2) 0.000(2) -0.025(2)
C11 0.037(3) 0.036(3) 0.028(4) -0.001(3) 0.000(3) -0.019(3)
N12 0.034(2) 0.044(3) 0.032(3) -0.004(2) -0.003(2) -0.021(2)
C12 0.042(3) 0.040(3) 0.035(4) 0.000(3) -0.003(3) -0.022(3)
N13 0.023(2) 0.034(3) 0.025(3) -0.004(2) 0.0046(19) -0.011(2)
C13 0.045(3) 0.044(3) 0.026(4) 0.000(3) 0.001(3) -0.019(3)
N14 0.031(2) 0.047(3) 0.036(3) -0.008(2) 0.003(2) -0.018(2)
C14 0.031(3) 0.044(3) 0.033(4) 0.011(3) -0.003(3) -0.014(3)
N15 0.033(2) 0.043(3) 0.032(3) 0.000(2) -0.003(2) -0.017(2)
C15 0.039(3) 0.032(3) 0.034(4) 0.011(3) -0.014(3) -0.023(3)
N16 0.032(2) 0.048(3) 0.033(3) -0.010(2) 0.007(2) -0.023(2)
C16 0.061(4) 0.038(3) 0.034(4) -0.005(3) 0.001(3) -0.022(3)
C17 0.044(3) 0.042(3) 0.047(4) -0.008(3) 0.001(3) -0.020(3)
C18 0.027(3) 0.040(3) 0.045(4) 0.007(3) -0.007(3) -0.014(3)
C19 0.033(3) 0.039(3) 0.042(4) -0.004(3) -0.007(3) -0.011(3)
C20 0.041(3) 0.050(4) 0.058(5) -0.017(3) -0.002(3) -0.018(3)
C21 0.038(3) 0.058(4) 0.029(4) 0.001(3) -0.006(3) -0.023(3)
C22 0.038(3) 0.045(3) 0.032(4) 0.001(3) -0.002(3) -0.017(3)
C23 0.055(4) 0.052(4) 0.048(4) -0.003(3) 0.007(3) -0.024(3)
C24 0.045(3) 0.065(4) 0.044(4) 0.008(3) -0.004(3) -0.034(3)
C25 0.032(3) 0.030(3) 0.028(4) 0.005(3) -0.007(3) -0.018(3)
C26 0.051(3) 0.047(3) 0.032(4) -0.008(3) 0.000(3) -0.026(3)
C27 0.030(3) 0.040(3) 0.025(3) -0.001(3) -0.001(2) -0.024(3)
C28 0.027(3) 0.040(3) 0.032(4) -0.003(3) 0.003(2) -0.019(3)
C29 0.036(3) 0.035(3) 0.035(4) 0.001(3) -0.004(3) -0.023(3)
C30 0.033(3) 0.042(3) 0.043(4) -0.011(3) -0.001(3) -0.017(3)
C31 0.036(3) 0.053(4) 0.036(4) -0.017(3) 0.012(3) -0.026(3)
C32 0.038(3) 0.043(3) 0.031(4) -0.001(3) 0.000(3) -0.027(3)
C33 0.033(3) 0.028(3) 0.031(3) 0.005(2) -0.008(2) -0.018(3)
C34 0.028(3) 0.034(3) 0.027(3) -0.003(3) -0.006(2) -0.018(3)
C35 0.032(3) 0.029(3) 0.040(4) -0.008(3) -0.006(3) -0.013(3)
C36 0.036(3) 0.047(4) 0.053(4) -0.029(3) 0.008(3) -0.022(3)
C37 0.048(4) 0.054(4) 0.030(4) -0.009(3) 0.002(3) -0.032(3)
C38 0.047(3) 0.042(3) 0.039(4) -0.002(3) -0.006(3) -0.031(3)
C39 0.036(3) 0.034(3) 0.027(3) 0.000(3) -0.003(3) -0.021(3)
C40 0.046(3) 0.065(4) 0.034(4) -0.014(3) 0.004(3) -0.033(3)
C41 0.045(3) 0.051(3) 0.043(4) 0.000(3) 0.002(3) -0.025(3)
C42 0.037(3) 0.047(3) 0.040(4) -0.006(3) -0.006(3) -0.022(3)
C43 0.028(3) 0.033(3) 0.050(4) -0.006(3) -0.010(3) 0.000(3)
C44 0.052(3) 0.040(3) 0.044(4) 0.005(3) -0.009(3) -0.026(3)
C45 0.046(3) 0.037(3) 0.040(4) -0.005(3) -0.021(3) -0.015(3)
C46 0.063(4) 0.046(3) 0.027(4) -0.005(3) -0.006(3) -0.029(3)
C47 0.036(3) 0.059(4) 0.070(5) -0.030(3) 0.010(3) -0.022(3)
C48 0.041(3) 0.042(3) 0.054(4) 0.001(3) -0.002(3) -0.017(3)
C49 0.026(3) 0.026(3) 0.042(4) -0.006(3) 0.010(3) -0.007(2)
C50 0.047(3) 0.047(3) 0.062(5) -0.014(3) 0.009(3) -0.025(3)
C51 0.037(3) 0.026(3) 0.038(4) 0.001(3) 0.008(3) -0.016(3)
C52 0.034(3) 0.032(3) 0.041(4) 0.000(3) 0.003(3) -0.009(3)
C53 0.036(4) 0.048(4) 0.065(5) 0.006(3) 0.004(3) -0.018(3)
C54 0.034(3) 0.032(3) 0.084(6) 0.000(3) -0.011(4) -0.009(3)
C55 0.051(4) 0.042(4) 0.053(4) -0.005(3) -0.015(3) -0.017(3)
C56 0.041(3) 0.035(3) 0.039(4) -0.001(3) 0.004(3) -0.017(3)
C57 0.031(3) 0.034(3) 0.036(4) 0.002(3) 0.003(3) -0.011(3)
C58 0.041(3) 0.028(3) 0.033(4) 0.009(3) -0.002(3) -0.017(3)
C59 0.035(3) 0.042(3) 0.031(4) 0.006(3) -0.006(3) -0.015(3)
C60 0.048(4) 0.040(3) 0.044(4) 0.003(3) 0.000(3) -0.015(3)
C61 0.056(4) 0.058(4) 0.041(4) 0.006(3) -0.011(3) -0.033(4)
C62 0.039(4) 0.055(4) 0.045(4) 0.023(3) -0.018(3) -0.024(3)
C63 0.031(3) 0.035(3) 0.047(4) 0.012(3) -0.005(3) -0.012(3)
C64 0.041(3) 0.053(4) 0.048(4) -0.007(3) -0.003(3) -0.020(3)
C65 0.054(4) 0.043(3) 0.058(5) -0.007(3) 0.003(3) -0.022(3)
C66 0.045(3) 0.049(3) 0.046(4) -0.003(3) -0.001(3) -0.032(3)
C67 0.041(3) 0.058(4) 0.046(4) -0.003(3) 0.008(3) -0.029(3)
C68 0.036(3) 0.048(4) 0.082(5) -0.015(3) 0.008(3) -0.019(3)
C69 0.047(3) 0.051(3) 0.023(3) -0.006(3) 0.007(3) -0.030(3)
C70 0.042(3) 0.037(3) 0.029(4) -0.003(3) -0.005(3) -0.016(3)
C71 0.039(3) 0.059(4) 0.039(4) 0.001(3) -0.007(3) -0.026(3)
C72 0.042(3) 0.047(4) 0.038(4) -0.009(3) -0.008(3) -0.014(3)
C73 0.026(3) 0.037(3) 0.020(3) -0.003(3) 0.005(2) -0.012(3)
C74 0.063(4) 0.060(4) 0.045(4) 0.008(3) -0.016(3) -0.028(3)
C75 0.017(3) 0.038(3) 0.030(4) 0.000(3) 0.000(2) -0.008(2)
C76 0.033(3) 0.048(4) 0.025(3) -0.009(3) -0.003(2) -0.021(3)
C77 0.030(3) 0.042(3) 0.045(4) -0.001(3) -0.001(3) -0.020(3)
C78 0.029(3) 0.045(4) 0.060(5) -0.023(3) 0.004(3) -0.016(3)
C79 0.031(3) 0.054(4) 0.036(4) -0.017(3) -0.006(3) -0.015(3)
C80 0.026(3) 0.047(4) 0.031(4) -0.004(3) 0.002(3) -0.009(3)
C81 0.028(3) 0.024(3) 0.036(4) 0.002(2) 0.000(2) -0.004(2)
C82 0.023(3) 0.034(3) 0.027(3) -0.004(3) 0.001(2) -0.007(2)
C83 0.038(3) 0.040(3) 0.031(4) -0.002(3) 0.001(3) -0.020(3)
C84 0.041(3) 0.052(4) 0.050(5) -0.015(3) 0.010(3) -0.023(3)
C85 0.034(3) 0.068(4) 0.034(4) -0.014(3) 0.005(3) -0.024(3)
C86 0.028(3) 0.044(3) 0.033(4) -0.001(3) 0.001(3) -0.012(3)
C87 0.028(3) 0.035(3) 0.032(4) -0.009(3) 0.003(3) -0.011(3)
C88 0.055(4) 0.075(4) 0.066(5) -0.031(4) 0.001(3) -0.037(4)
C89 0.044(3) 0.044(4) 0.049(4) -0.007(3) 0.007(3) -0.019(3)
C90 0.043(3) 0.053(4) 0.034(4) -0.008(3) -0.003(3) -0.016(3)
C91 0.041(3) 0.048(4) 0.045(4) -0.001(3) 0.013(3) -0.019(3)
C92 0.047(4) 0.057(4) 0.056(5) 0.007(3) 0.000(3) -0.024(3)
C93 0.048(3) 0.037(3) 0.063(5) 0.005(3) -0.004(3) -0.023(3)
C94 0.055(4) 0.057(4) 0.045(4) -0.016(3) 0.011(3) -0.039(3)
C95 0.037(3) 0.080(4) 0.042(4) -0.020(4) 0.002(3) -0.025(3)
C96 0.044(3) 0.059(4) 0.038(4) -0.009(3) 0.003(3) -0.027(3)

loop_
_atom_type_symbol
_atom_type_description
_atom_type_scat_dispersion_real
_atom_type_scat_dispersion_imag
_atom_type_scat_source
C C 0.0033 0.0016 'International Tables Vol C Tables 4.2.6.8 and 6.1.1.4'
H H 0.0000 0.0000 'International Tables Vol C Tables 4.2.6.8 and 6.1.1.4'
N N 0.0061 0.0033 'International Tables Vol C Tables 4.2.6.8 and 6.1.1.4'
K K 0.2009 0.2494 'International Tables Vol C Tables 4.2.6.8 and 6.1.1.4'

loop_
_geom_angle_atom_site_label_1
_geom_angle_atom_site_label_2
_geom_angle_atom_site_label_3
_geom_angle
_geom_angle_site_symmetry_1
_geom_angle_site_symmetry_3
N1 K1 N2 118.76(11) . .
N1 K1 N3 98.18(12) . .
N2 K1 N3 63.64(12) . .
N1 K1 N4 124.61(13) . .
N2 K1 N4 99.04(12) . .
N3 K1 N4 62.61(11) . .
N1 K1 C37 114.96(14) . 1_545
N2 K1 C37 108.32(14) . 1_545
N3 K1 C37 143.79(13) . 1_545
N4 K1 C37 85.72(13) . 1_545
N1 K1 C1 22.71(11) . .
N2 K1 C1 126.98(11) . .
N3 K1 C1 84.47(12) . .
N4 K1 C1 102.12(13) . .
C37 K1 C1 121.21(14) 1_545 .
N1 K1 C11 55.92(12) . .
N2 K1 C11 86.32(12) . .
N3 K1 C11 124.97(11) . .
N4 K1 C11 172.34(12) . .
C37 K1 C11 87.41(13) 1_545 .
C1 K1 C11 78.62(12) . .
N1 K1 C9 22.19(10) . .
N2 K1 C9 97.15(11) . .
N3 K1 C9 93.29(12) . .
N4 K1 C9 140.06(13) . .
C37 K1 C9 122.90(14) 1_545 .
C1 K1 C9 40.82(12) . .
C11 K1 C9 43.43(12) . .
N1 K1 C4 53.22(11) . .
N2 K1 C4 169.78(11) . .
N3 K1 C4 109.35(12) . .
N4 K1 C4 83.15(12) . .
C37 K1 C4 81.75(14) 1_545 .
C1 K1 C4 43.02(10) . .
C11 K1 C4 92.53(12) . .
C9 K1 C4 75.29(11) . .
N1 K1 C3 42.61(11) . .
N2 K1 C3 146.90(11) . .
N3 K1 C3 89.48(12) . .
N4 K1 C3 83.57(12) . .
C37 K1 C3 104.78(13) 1_545 .
C1 K1 C3 24.18(10) . .
C11 K1 C3 94.94(12) . .
C9 K1 C3 63.69(11) . .
C4 K1 C3 23.08(10) . .
C1 N1 C9 121.9(4) . .
C1 N1 K1 105.8(3) . .
C9 N1 K1 107.8(3) . .
N1 C1 C3 118.2(4) . .
N1 C1 C2 119.8(4) . .
C3 C1 C2 121.9(4) . .
N1 C1 K1 51.5(2) . .
C3 C1 K1 85.5(2) . .
C2 C1 K1 136.0(3) . .
N8 K2 N5 112.55(12) . .
N8 K2 N7 63.72(11) . .
N5 K2 N7 91.34(10) . .
N8 K2 N6 94.66(11) . .
N5 K2 N6 128.59(11) . .
N7 K2 N6 61.98(11) . .
N8 K2 C15 122.03(12) . .
N5 K2 C15 98.25(11) . .
N7 K2 C15 164.81(11) . .
N6 K2 C15 102.88(12) . .
N8 K2 C14 103.05(13) . .
N5 K2 C14 95.68(11) . .
N7 K2 C14 166.67(12) . .
N6 K2 C14 120.45(12) . .
C15 K2 C14 23.13(10) . .
N8 K2 C33 123.87(12) . .
N5 K2 C33 22.46(9) . .
N7 K2 C33 81.31(11) . .
N6 K2 C33 106.34(11) . .
C15 K2 C33 103.35(11) . .
C14 K2 C33 109.07(12) . .
N8 K2 C39 165.86(11) . .
N5 K2 C39 53.79(12) . .
N7 K2 C39 109.84(12) . .
N6 K2 C39 92.74(11) . .
C15 K2 C39 67.65(12) . .
C14 K2 C39 83.41(13) . .
C33 K2 C39 42.16(11) . .
N8 K2 C28 83.37(11) . .
N5 K2 C28 51.11(11) . .
N7 K2 C28 115.47(12) . .
N6 K2 C28 177.37(12) . .
C15 K2 C28 79.68(12) . .
C14 K2 C28 61.83(12) . .
C33 K2 C28 73.48(11) . .
C39 K2 C28 88.83(11) . .
C17 N2 C18 110.0(4) . .
C17 N2 C16 108.7(4) . .
C18 N2 C16 111.0(4) . .
C17 N2 K1 110.1(3) . .
C18 N2 K1 112.7(3) . .
C16 N2 K1 104.1(3) . .
C1 C2 H2A 109.5 . .
C1 C2 H2B 109.5 . .
H2A C2 H2B 109.5 . .
C1 C2 H2C 109.5 . .
H2A C2 H2C 109.5 . .
H2B C2 H2C 109.5 . .
N9 K3 N10 118.98(12) . .
N9 K3 N12 125.40(13) . .
N10 K3 N12 98.92(12) . .
N9 K3 N11 99.84(13) . .
N10 K3 N11 63.32(12) . .
N12 K3 N11 62.22(11) . .
N9 K3 C85 115.70(14) . 1_465
N10 K3 C85 107.98(14) . 1_465
N12 K3 C85 83.75(14) . 1_465
N11 K3 C85 141.18(15) . 1_465
N9 K3 C49 22.94(12) . .
N10 K3 C49 127.13(12) . .
N12 K3 C49 102.75(13) . .
N11 K3 C49 85.66(12) . .
C85 K3 C49 121.81(13) 1_465 .
N9 K3 C59 55.81(13) . .
N10 K3 C59 86.66(12) . .
N12 K3 C59 171.31(12) . .
N11 K3 C59 126.46(12) . .
C85 K3 C59 88.20(14) 1_465 .
C49 K3 C59 78.75(14) . .
N9 K3 C57 22.36(10) . .
N10 K3 C57 97.18(12) . .
N12 K3 C57 141.12(13) . .
N11 K3 C57 94.87(12) . .
C85 K3 C57 123.93(15) 1_465 .
C49 K3 C57 41.09(12) . .
C59 K3 C57 43.42(13) . .
N9 K3 C52 52.93(12) . .
N10 K3 C52 170.07(12) . .
N12 K3 C52 83.85(12) . .
N11 K3 C52 110.45(12) . .
C85 K3 C52 81.75(13) 1_465 .
C49 K3 C52 43.05(11) . .
C59 K3 C52 91.77(12) . .
C57 K3 C52 75.15(11) . .
N9 K3 C51 42.82(13) . .
N10 K3 C51 147.16(12) . .
N12 K3 C51 83.96(12) . .
N11 K3 C51 90.36(12) . .
C85 K3 C51 104.85(13) 1_465 .
C49 K3 C51 24.32(11) . .
C59 K3 C51 94.98(13) . .
C57 K3 C51 64.04(12) . .
C52 K3 C51 23.25(10) . .
C21 N3 C20 110.9(4) . .
C21 N3 C19 111.2(4) . .
C20 N3 C19 109.3(4) . .
C21 N3 K1 113.6(3) . .
C20 N3 K1 101.8(3) . .
C19 N3 K1 109.6(3) . .
C4 C3 C8 115.5(4) . .
C4 C3 C1 122.4(5) . .
C8 C3 C1 122.0(4) . .
C4 C3 K1 76.3(3) . .
C8 C3 K1 127.8(3) . .
C1 C3 K1 70.3(3) . .
N15 K4 N13 92.26(11) . .
N15 K4 N14 63.37(12) . .
N13 K4 N14 113.70(12) . .
N15 K4 N16 62.33(12) . .
N13 K4 N16 127.80(12) . .
N14 K4 N16 95.29(11) . .
N15 K4 C62 167.34(14) . .
N13 K4 C62 96.32(12) . .
N14 K4 C62 104.49(15) . .
N16 K4 C62 118.05(13) . .
N15 K4 C63 162.56(13) . .
N13 K4 C63 98.57(12) . .
N14 K4 C63 123.03(13) . .
N16 K4 C63 100.26(12) . .
C62 K4 C63 22.95(12) . .
N15 K4 C81 82.59(12) . .
N13 K4 C81 21.76(10) . .
N14 K4 C81 124.69(13) . .
N16 K4 C81 106.18(12) . .
C62 K4 C81 108.55(13) . .
C63 K4 C81 102.70(12) . .
N15 K4 C87 110.86(12) . .
N13 K4 C87 53.27(12) . .
N14 K4 C87 166.59(13) . .
N16 K4 C87 92.00(11) . .
C62 K4 C87 81.77(14) . .
C63 K4 C87 66.33(13) . .
C81 K4 C87 42.09(12) . .
N15 K4 C61 144.45(14) . .
N13 K4 C61 113.34(12) . .
N14 K4 C61 83.28(14) . .
N16 K4 C61 112.37(13) . .
C62 K4 C61 22.95(12) . .
C63 K4 C61 40.17(14) . .
C81 K4 C61 129.47(12) . .
C87 K4 C61 104.31(14) . .
N15 K4 C76 115.40(12) . .
N13 K4 C76 51.77(11) . .
N14 K4 C76 83.16(12) . .
N16 K4 C76 177.70(12) . .
C62 K4 C76 64.06(13) . .
C63 K4 C76 82.01(13) . .
C81 K4 C76 73.48(12) . .
C87 K4 C76 89.19(12) . .
C61 K4 C76 69.19(13) . .
C23 N4 C22 112.2(4) . .
C23 N4 C24 109.9(4) . .
C22 N4 C24 109.3(4) . .
C23 N4 K1 102.2(3) . .
C22 N4 K1 109.6(3) . .
C24 N4 K1 113.6(3) . .
C5 C4 C3 122.1(5) . .
C5 C4 K1 128.7(3) . .
C3 C4 K1 80.6(3) . .
C5 C4 H4 119.0 . .
C3 C4 H4 119.0 . .
K1 C4 H4 61.5 . .
C25 N5 C33 122.9(4) . .
C25 N5 K2 112.2(3) . .
C33 N5 K2 102.6(2) . .
C4 C5 C6 121.3(5) . .
C4 C5 H5 119.3 . .
C6 C5 H5 119.3 . .
C42 N6 C40 111.6(4) . .
C42 N6 C41 109.2(3) . .
C40 N6 C41 108.8(4) . .
C42 N6 K2 113.1(3) . .
C40 N6 K2 91.6(2) . .
C41 N6 K2 121.1(3) . .
C7 C6 C5 118.2(5) . .
C7 C6 H6 120.9 . .
C5 C6 H6 120.9 . .
C43 N7 C45 111.7(4) . .
C43 N7 C44 109.6(4) . .
C45 N7 C44 109.9(4) . .
C43 N7 K2 109.9(3) . .
C45 N7 K2 111.2(3) . .
C44 N7 K2 104.3(2) . .
C8 C7 C6 120.3(5) . .
C8 C7 H7 119.8 . .
C6 C7 H7 119.8 . .
C48 N8 C47 108.9(4) . .
C48 N8 C46 110.3(4) . .
C47 N8 C46 109.6(4) . .
C48 N8 K2 102.8(3) . .
C47 N8 K2 114.0(3) . .
C46 N8 K2 110.9(3) . .
C7 C8 C3 122.4(5) . .
C7 C8 H8 118.8 . .
C3 C8 H8 118.8 . .
C49 N9 C57 122.3(4) . .
C49 N9 K3 104.5(3) . .
C57 N9 K3 107.6(3) . .
N1 C9 C10 121.4(4) . .
N1 C9 K1 50.0(2) . .
C10 C9 K1 87.5(3) . .
N1 C9 H9 119.3 . .
C10 C9 H9 119.3 . .
K1 C9 H9 134.5 . .
C65 N10 C64 109.9(4) . .
C65 N10 C66 110.8(4) . .
C64 N10 C66 109.3(4) . .
C65 N10 K3 103.1(3) . .
C64 N10 K3 110.6(3) . .
C66 N10 K3 113.0(3) . .
C11 C10 C15 116.0(5) . .
C11 C10 C9 124.1(4) . .
C15 C10 C9 119.9(4) . .
C69 N11 C68 110.0(4) . .
C69 N11 C67 111.9(4) . .
C68 N11 C67 109.3(4) . .
C69 N11 K3 114.3(3) . .
C68 N11 K3 101.7(3) . .
C67 N11 K3 109.2(3) . .
C12 C11 C10 122.0(4) . .
C12 C11 K1 126.1(3) . .
C10 C11 K1 88.5(3) . .
C12 C11 H11 119.0 . .
C10 C11 H11 119.0 . .
K1 C11 H11 54.5 . .
C70 N12 C72 112.1(4) . .
C70 N12 C71 108.6(4) . .
C72 N12 C71 110.0(4) . .
C70 N12 K3 111.5(3) . .
C72 N12 K3 99.4(3) . .
C71 N12 K3 115.1(3) . .
C13 C12 C11 120.8(5) . .
C13 C12 H12 119.6 . .
C11 C12 H12 119.6 . .
C73 N13 C81 121.4(4) . .
C73 N13 K4 112.0(3) . .
C81 N13 K4 104.8(3) . .
C12 C13 C14 118.3(5) . .
C12 C13 H13 120.9 . .
C14 C13 H13 120.9 . .
C89 N14 C90 111.4(4) . .
C89 N14 C88 109.2(4) . .
C90 N14 C88 109.4(4) . .
C89 N14 K4 100.7(3) . .
C90 N14 K4 110.9(3) . .
C88 N14 K4 115.0(3) . .
C13 C14 C15 121.8(4) . .
C13 C14 K2 84.3(3) . .
C15 C14 K2 77.9(3) . .
C13 C14 H14 119.1 . .
C15 C14 H14 119.1 . .
K2 C14 H14 108.5 . .
C93 N15 C91 111.7(4) . .
C93 N15 C92 109.4(4) . .
C91 N15 C92 109.8(4) . .
C93 N15 K4 110.0(3) . .
C91 N15 K4 111.9(3) . .
C92 N15 K4 103.8(3) . .
C14 C15 C10 121.1(4) . .
C14 C15 K2 79.0(3) . .
C10 C15 K2 85.3(3) . .
C14 C15 H15 119.5 . .
C10 C15 H15 119.5 . .
K2 C15 H15 106.1 . .
C94 N16 C95 111.0(4) . .
C94 N16 C96 109.2(4) . .
C95 N16 C96 109.2(4) . .
C94 N16 K4 112.4(3) . .
C95 N16 K4 91.9(2) . .
C96 N16 K4 121.7(3) . .
N2 C16 H16A 109.5 . .
N2 C16 H16B 109.5 . .
H16A C16 H16B 109.5 . .
N2 C16 H16C 109.5 . .
H16A C16 H16C 109.5 . .
H16B C16 H16C 109.5 . .
N2 C17 H17A 109.5 . .
N2 C17 H17B 109.5 . .
H17A C17 H17B 109.5 . .
N2 C17 H17C 109.5 . .
H17A C17 H17C 109.5 . .
H17B C17 H17C 109.5 . .
N2 C18 C19 113.2(4) . .
N2 C18 H18A 108.9 . .
C19 C18 H18A 108.9 . .
N2 C18 H18B 108.9 . .
C19 C18 H18B 108.9 . .
H18A C18 H18B 107.8 . .
N3 C19 C18 113.0(4) . .
N3 C19 H19A 109.0 . .
C18 C19 H19A 109.0 . .
N3 C19 H19B 109.0 . .
C18 C19 H19B 109.0 . .
H19A C19 H19B 107.8 . .
N3 C20 H20A 109.5 . .
N3 C20 H20B 109.5 . .
H20A C20 H20B 109.5 . .
N3 C20 H20C 109.5 . .
H20A C20 H20C 109.5 . .
H20B C20 H20C 109.5 . .
N3 C21 C22 113.4(4) . .
N3 C21 H21A 108.9 . .
C22 C21 H21A 108.9 . .
N3 C21 H21B 108.9 . .
C22 C21 H21B 108.9 . .
H21A C21 H21B 107.7 . .
N4 C22 C21 113.6(4) . .
N4 C22 H22A 108.9 . .
C21 C22 H22A 108.9 . .
N4 C22 H22B 108.9 . .
C21 C22 H22B 108.9 . .
H22A C22 H22B 107.7 . .
N4 C23 H23A 109.5 . .
N4 C23 H23B 109.5 . .
H23A C23 H23B 109.5 . .
N4 C23 H23C 109.5 . .
H23A C23 H23C 109.5 . .
H23B C23 H23C 109.5 . .
N4 C24 H24A 109.5 . .
N4 C24 H24B 109.5 . .
H24A C24 H24B 109.5 . .
N4 C24 H24C 109.5 . .
H24A C24 H24C 109.5 . .
H24B C24 H24C 109.5 . .
N5 C25 C27 117.9(4) . .
N5 C25 C26 120.0(4) . .
C27 C25 C26 122.0(5) . .
C25 C26 H26A 109.5 . .
C25 C26 H26B 109.5 . .
H26A C26 H26B 109.5 . .
C25 C26 H26C 109.5 . .
H26A C26 H26C 109.5 . .
H26B C26 H26C 109.5 . .
C28 C27 C32 114.9(5) . .
C28 C27 C25 121.8(5) . .
C32 C27 C25 123.3(5) . .
C29 C28 C27 121.7(5) . .
C29 C28 K2 124.0(3) . .
C27 C28 K2 90.8(3) . .
C29 C28 H28 119.2 . .
C27 C28 H28 119.2 . .
K2 C28 H28 54.0 . .
C30 C29 C28 122.1(5) . .
C30 C29 H29 119.0 . .
C28 C29 H29 119.0 . .
C29 C30 C31 118.2(5) . .
C29 C30 H30 120.9 . .
C31 C30 H30 120.9 . .
C32 C31 C30 120.9(5) . .
C32 C31 H31 119.6 . .
C30 C31 H31 119.6 . .
C31 C32 C27 122.2(5) . .
C31 C32 H32 118.9 . .
C27 C32 H32 118.9 . .
N5 C33 C34 122.0(4) . .
N5 C33 K2 54.94(19) . .
C34 C33 K2 84.3(2) . .
N5 C33 H33 119.0 . .
C34 C33 H33 119.0 . .
K2 C33 H33 134.0 . .
C39 C34 C35 116.9(5) . .
C39 C34 C33 122.9(5) . .
C35 C34 C33 120.3(5) . .
C36 C35 C34 121.1(5) . .
C36 C35 H35 119.4 . .
C34 C35 H35 119.4 . .
C37 C36 C35 120.7(5) . .
C37 C36 H36 119.6 . .
C35 C36 H36 119.6 . .
C36 C37 C38 119.6(5) . .
C36 C37 K1 97.2(3) . 1_565
C38 C37 K1 98.5(3) . 1_565
C36 C37 H37 120.2 . .
C38 C37 H37 120.2 . .
K1 C37 H37 74.2 1_565 .
C39 C38 C37 119.5(5) . .
C39 C38 H38 120.3 . .
C37 C38 H38 120.3 . .
C38 C39 C34 122.1(5) . .
C38 C39 K2 121.1(3) . .
C34 C39 K2 84.3(3) . .
C38 C39 H39 119.0 . .
C34 C39 H39 119.0 . .
K2 C39 H39 64.4 . .
N6 C40 H40A 109.5 . .
N6 C40 H40B 109.5 . .
H40A C40 H40B 109.5 . .
N6 C40 H40C 109.5 . .
H40A C40 H40C 109.5 . .
H40B C40 H40C 109.5 . .
N6 C41 H41A 109.5 . .
N6 C41 H41B 109.5 . .
H41A C41 H41B 109.5 . .
N6 C41 H41C 109.5 . .
H41A C41 H41C 109.5 . .
H41B C41 H41C 109.5 . .
N6 C42 C43 114.2(4) . .
N6 C42 H42A 108.7 . .
C43 C42 H42A 108.7 . .
N6 C42 H42B 108.7 . .
C43 C42 H42B 108.7 . .
H42A C42 H42B 107.6 . .
N7 C43 C42 113.7(4) . .
N7 C43 H43A 108.8 . .
C42 C43 H43A 108.8 . .
N7 C43 H43B 108.8 . .
C42 C43 H43B 108.8 . .
H43A C43 H43B 107.7 . .
N7 C44 H44A 109.5 . .
N7 C44 H44B 109.5 . .
H44A C44 H44B 109.5 . .
N7 C44 H44C 109.5 . .
H44A C44 H44C 109.5 . .
H44B C44 H44C 109.5 . .
N7 C45 C46 113.7(4) . .
N7 C45 H45A 108.8 . .
C46 C45 H45A 108.8 . .
N7 C45 H45B 108.8 . .
C46 C45 H45B 108.8 . .
H45A C45 H45B 107.7 . .
N8 C46 C45 113.9(4) . .
N8 C46 H46A 108.8 . .
C45 C46 H46A 108.8 . .
N8 C46 H46B 108.8 . .
C45 C46 H46B 108.8 . .
H46A C46 H46B 107.7 . .
N8 C47 H47A 109.5 . .
N8 C47 H47B 109.5 . .
H47A C47 H47B 109.5 . .
N8 C47 H47C 109.5 . .
H47A C47 H47C 109.5 . .
H47B C47 H47C 109.5 . .
N8 C48 H48A 109.5 . .
N8 C48 H48B 109.5 . .
H48A C48 H48B 109.5 . .
N8 C48 H48C 109.5 . .
H48A C48 H48C 109.5 . .
H48B C48 H48C 109.5 . .
N9 C49 C51 118.6(4) . .
N9 C49 C50 119.9(4) . .
C51 C49 C50 121.5(5) . .
N9 C49 K3 52.6(2) . .
C51 C49 K3 85.9(3) . .
C50 C49 K3 134.4(3) . .
C49 C50 H50A 109.5 . .
C49 C50 H50B 109.5 . .
H50A C50 H50B 109.5 . .
C49 C50 H50C 109.5 . .
H50A C50 H50C 109.5 . .
H50B C50 H50C 109.5 . .
C52 C51 C56 116.0(4) . .
C52 C51 C49 121.0(5) . .
C56 C51 C49 122.9(4) . .
C52 C51 K3 76.3(3) . .
C56 C51 K3 128.6(3) . .
C49 C51 K3 69.8(3) . .
C53 C52 C51 121.2(5) . .
C53 C52 K3 127.4(3) . .
C51 C52 K3 80.5(3) . .
C53 C52 H52 119.4 . .
C51 C52 H52 119.4 . .
K3 C52 H52 63.2 . .
C54 C53 C52 121.2(5) . .
C54 C53 H53 119.4 . .
C52 C53 H53 119.4 . .
C53 C54 C55 119.6(5) . .
C53 C54 H54 120.2 . .
C55 C54 H54 120.2 . .
C56 C55 C54 119.7(6) . .
C56 C55 H55 120.1 . .
C54 C55 H55 120.1 . .
C55 C56 C51 122.2(5) . .
C55 C56 H56 118.9 . .
C51 C56 H56 118.9 . .
N9 C57 C58 121.3(4) . .
N9 C57 K3 50.0(2) . .
C58 C57 K3 88.2(3) . .
N9 C57 H57 119.4 . .
C58 C57 H57 119.4 . .
K3 C57 H57 133.4 . .
C59 C58 C63 116.4(5) . .
C59 C58 C57 123.5(5) . .
C63 C58 C57 120.1(5) . .
C60 C59 C58 121.2(5) . .
C60 C59 K3 126.0(3) . .
C58 C59 K3 89.1(3) . .
C60 C59 H59 119.4 . .
C58 C59 H59 119.4 . .
K3 C59 H59 54.3 . .
C61 C60 C59 120.5(5) . .
C61 C60 H60 119.7 . .
C59 C60 H60 119.7 . .
C62 C61 C60 118.7(5) . .
C62 C61 K4 73.7(3) . .
C60 C61 K4 86.3(3) . .
C62 C61 H61 120.7 . .
C60 C61 H61 120.7 . .
K4 C61 H61 109.8 . .
C63 C62 C61 121.8(5) . .
C63 C62 K4 82.4(3) . .
C61 C62 K4 83.4(3) . .
C63 C62 H62 119.1 . .
C61 C62 H62 119.1 . .
K4 C62 H62 104.7 . .
C62 C63 C58 121.3(5) . .
C62 C63 K4 74.6(3) . .
C58 C63 K4 88.6(3) . .
C62 C63 H63 119.3 . .
C58 C63 H63 119.3 . .
K4 C63 H63 107.2 . .
N10 C64 H64A 109.5 . .
N10 C64 H64B 109.5 . .
H64A C64 H64B 109.5 . .
N10 C64 H64C 109.5 . .
H64A C64 H64C 109.5 . .
H64B C64 H64C 109.5 . .
N10 C65 H65A 109.5 . .
N10 C65 H65B 109.5 . .
H65A C65 H65B 109.5 . .
N10 C65 H65C 109.5 . .
H65A C65 H65C 109.5 . .
H65B C65 H65C 109.5 . .
N10 C66 C67 113.7(4) . .
N10 C66 H66A 108.8 . .
C67 C66 H66A 108.8 . .
N10 C66 H66B 108.8 . .
C67 C66 H66B 108.8 . .
H66A C66 H66B 107.7 . .
N11 C67 C66 113.1(4) . .
N11 C67 H67A 109.0 . .
C66 C67 H67A 109.0 . .
N11 C67 H67B 109.0 . .
C66 C67 H67B 109.0 . .
H67A C67 H67B 107.8 . .
N11 C68 H68A 109.5 . .
N11 C68 H68B 109.5 . .
H68A C68 H68B 109.5 . .
N11 C68 H68C 109.5 . .
H68A C68 H68C 109.5 . .
H68B C68 H68C 109.5 . .
N11 C69 C70 112.9(4) . .
N11 C69 H69A 109.0 . .
C70 C69 H69A 109.0 . .
N11 C69 H69B 109.0 . .
C70 C69 H69B 109.0 . .
H69A C69 H69B 107.8 . .
N12 C70 C69 113.5(4) . .
N12 C70 H70A 108.9 . .
C69 C70 H70A 108.9 . .
N12 C70 H70B 108.9 . .
C69 C70 H70B 108.9 . .
H70A C70 H70B 107.7 . .
N12 C71 H71A 109.5 . .
N12 C71 H71B 109.5 . .
H71A C71 H71B 109.5 . .
N12 C71 H71C 109.5 . .
H71A C71 H71C 109.5 . .
H71B C71 H71C 109.5 . .
N12 C72 H72A 109.5 . .
N12 C72 H72B 109.5 . .
H72A C72 H72B 109.5 . .
N12 C72 H72C 109.5 . .
H72A C72 H72C 109.5 . .
H72B C72 H72C 109.5 . .
N13 C73 C75 118.5(4) . .
N13 C73 C74 120.5(4) . .
C75 C73 C74 120.8(5) . .
C73 C74 H74A 109.5 . .
C73 C74 H74B 109.5 . .
H74A C74 H74B 109.5 . .
C73 C74 H74C 109.5 . .
H74A C74 H74C 109.5 . .
H74B C74 H74C 109.5 . .
C76 C75 C80 116.0(5) . .
C76 C75 C73 121.4(5) . .
C80 C75 C73 122.6(5) . .
C77 C76 C75 121.6(5) . .
C77 C76 K4 124.3(3) . .
C75 C76 K4 90.2(3) . .
C77 C76 H76 119.2 . .
C75 C76 H76 119.2 . .
K4 C76 H76 54.4 . .
C76 C77 C78 121.2(5) . .
C76 C77 H77 119.4 . .
C78 C77 H77 119.4 . .
C79 C78 C77 118.8(5) . .
C79 C78 H78 120.6 . .
C77 C78 H78 120.6 . .
C78 C79 C80 120.7(5) . .
C78 C79 H79 119.7 . .
C80 C79 H79 119.7 . .
C79 C80 C75 121.6(5) . .
C79 C80 H80 119.2 . .
C75 C80 H80 119.2 . .
N13 C81 C82 121.3(4) . .
N13 C81 K4 53.4(2) . .
C82 C81 K4 85.0(3) . .
N13 C81 H81 119.4 . .
C82 C81 H81 119.4 . .
K4 C81 H81 134.1 . .
C87 C82 C81 123.2(4) . .
C87 C82 C83 115.3(5) . .
C81 C82 C83 121.4(4) . .
C84 C83 C82 122.0(5) . .
C84 C83 H83 119.0 . .
C82 C83 H83 119.0 . .
C83 C84 C85 121.2(5) . .
C83 C84 H84 119.4 . .
C85 C84 H84 119.4 . .
C86 C85 C84 119.0(5) . .
C86 C85 K3 100.1(3) . 1_645
C84 C85 K3 96.2(3) . 1_645
C86 C85 H85 120.5 . .
C84 C85 H85 120.5 . .
K3 C85 H85 73.7 1_645 .
C85 C86 C87 120.2(5) . .
C85 C86 H86 119.9 . .
C87 C86 H86 119.9 . .
C86 C87 C82 122.2(5) . .
C86 C87 K4 121.8(3) . .
C82 C87 K4 85.0(3) . .
C86 C87 H87 118.9 . .
C82 C87 H87 118.9 . .
K4 C87 H87 62.9 . .
N14 C88 H88A 109.5 . .
N14 C88 H88B 109.5 . .
H88A C88 H88B 109.5 . .
N14 C88 H88C 109.5 . .
H88A C88 H88C 109.5 . .
H88B C88 H88C 109.5 . .
N14 C89 H89A 109.5 . .
N14 C89 H89B 109.5 . .
H89A C89 H89B 109.5 . .
N14 C89 H89C 109.5 . .
H89A C89 H89C 109.5 . .
H89B C89 H89C 109.5 . .
N14 C90 C91 113.8(4) . .
N14 C90 H90A 108.8 . .
C91 C90 H90A 108.8 . .
N14 C90 H90B 108.8 . .
C91 C90 H90B 108.8 . .
H90A C90 H90B 107.7 . .
N15 C91 C90 114.1(4) . .
N15 C91 H91A 108.7 . .
C90 C91 H91A 108.7 . .
N15 C91 H91B 108.7 . .
C90 C91 H91B 108.7 . .
H91A C91 H91B 107.6 . .
N15 C92 H92A 109.5 . .
N15 C92 H92B 109.5 . .
H92A C92 H92B 109.5 . .
N15 C92 H92C 109.5 . .
H92A C92 H92C 109.5 . .
H92B C92 H92C 109.5 . .
N15 C93 C94 113.2(4) . .
N15 C93 H93A 108.9 . .
C94 C93 H93A 108.9 . .
N15 C93 H93B 108.9 . .
C94 C93 H93B 108.9 . .
H93A C93 H93B 107.8 . .
N16 C94 C93 114.6(4) . .
N16 C94 H94A 108.6 . .
C93 C94 H94A 108.6 . .
N16 C94 H94B 108.6 . .
C93 C94 H94B 108.6 . .
H94A C94 H94B 107.6 . .
N16 C95 H95A 109.5 . .
N16 C95 H95B 109.5 . .
H95A C95 H95B 109.5 . .
N16 C95 H95C 109.5 . .
H95A C95 H95C 109.5 . .
H95B C95 H95C 109.5 . .
N16 C96 H96A 109.5 . .
N16 C96 H96B 109.5 . .
H96A C96 H96B 109.5 . .
N16 C96 H96C 109.5 . .
H96A C96 H96C 109.5 . .
H96B C96 H96C 109.5 . .

loop_
_geom_bond_atom_site_label_1
_geom_bond_atom_site_label_2
_geom_bond_distance
_geom_bond_site_symmetry_2
K1 N1 2.718(4) .
K1 N2 2.825(4) .
K1 N3 2.888(4) .
K1 N4 2.915(4) .
K1 C37 3.125(5) 1_545
K1 C1 3.342(5) .
K1 C11 3.366(5) .
K1 C9 3.379(4) .
K1 C4 3.486(5) .
K1 C3 3.539(5) .
N1 C1 1.341(6) .
N1 C9 1.341(5) .
C1 C3 1.454(6) .
C1 C2 1.504(6) .
K2 N8 2.870(4) .
K2 N5 2.900(3) .
K2 N7 2.896(4) .
K2 N6 2.963(4) .
K2 C15 3.428(5) .
K2 C14 3.441(5) .
K2 C33 3.458(4) .
K2 C39 3.468(5) .
K2 C28 3.503(4) .
N2 C17 1.457(6) .
N2 C18 1.465(6) .
N2 C16 1.474(5) .
C2 H2A 0.9800 .
C2 H2B 0.9800 .
C2 H2C 0.9800 .
K3 N9 2.720(4) .
K3 N10 2.826(4) .
K3 N12 2.890(4) .
K3 N11 2.900(4) .
K3 C85 3.145(5) 1_465
K3 C49 3.317(5) .
K3 C59 3.370(5) .
K3 C57 3.383(5) .
K3 C52 3.472(5) .
K3 C51 3.526(5) .
N3 C21 1.466(6) .
N3 C20 1.468(6) .
N3 C19 1.470(5) .
C3 C4 1.406(6) .
C3 C8 1.416(6) .
K4 N15 2.882(4) .
K4 N13 2.887(4) .
K4 N14 2.892(4) .
K4 N16 2.956(4) .
K4 C62 3.381(5) .
K4 C63 3.476(5) .
K4 C81 3.476(5) .
K4 C87 3.479(5) .
K4 C61 3.500(5) .
K4 C76 3.502(5) .
N4 C23 1.446(6) .
N4 C22 1.467(6) .
N4 C24 1.467(5) .
C4 C5 1.372(6) .
C4 H4 0.9500 .
N5 C25 1.329(6) .
N5 C33 1.353(5) .
C5 C6 1.390(7) .
C5 H5 0.9500 .
N6 C42 1.459(6) .
N6 C40 1.472(6) .
N6 C41 1.478(5) .
C6 C7 1.394(7) .
C6 H6 0.9500 .
N7 C43 1.463(6) .
N7 C45 1.478(6) .
N7 C44 1.483(5) .
C7 C8 1.382(6) .
C7 H7 0.9500 .
N8 C48 1.454(5) .
N8 C47 1.453(5) .
N8 C46 1.474(6) .
C8 H8 0.9500 .
N9 C49 1.335(6) .
N9 C57 1.350(6) .
C9 C10 1.425(6) .
C9 H9 0.9500 .
N10 C65 1.445(6) .
N10 C64 1.459(6) .
N10 C66 1.464(6) .
C10 C11 1.401(6) .
C10 C15 1.426(6) .
N11 C69 1.463(6) .
N11 C68 1.469(6) .
N11 C67 1.478(5) .
C11 C12 1.392(6) .
C11 H11 0.9500 .
N12 C70 1.455(6) .
N12 C72 1.465(5) .
N12 C71 1.472(5) .
C12 C13 1.385(6) .
C12 H12 0.9500 .
N13 C73 1.324(6) .
N13 C81 1.333(5) .
C13 C14 1.387(6) .
C13 H13 0.9500 .
N14 C89 1.458(6) .
N14 C90 1.465(6) .
N14 C88 1.475(6) .
C14 C15 1.377(6) .
C14 H14 0.9500 .
N15 C93 1.463(6) .
N15 C91 1.463(6) .
N15 C92 1.474(6) .
C15 H15 0.9500 .
N16 C94 1.466(6) .
N16 C95 1.471(6) .
N16 C96 1.474(6) .
C16 H16A 0.9800 .
C16 H16B 0.9800 .
C16 H16C 0.9800 .
C17 H17A 0.9800 .
C17 H17B 0.9800 .
C17 H17C 0.9800 .
C18 C19 1.504(7) .
C18 H18A 0.9900 .
C18 H18B 0.9900 .
C19 H19A 0.9900 .
C19 H19B 0.9900 .
C20 H20A 0.9800 .
C20 H20B 0.9800 .
C20 H20C 0.9800 .
C21 C22 1.506(6) .
C21 H21A 0.9900 .
C21 H21B 0.9900 .
C22 H22A 0.9900 .
C22 H22B 0.9900 .
C23 H23A 0.9800 .
C23 H23B 0.9800 .
C23 H23C 0.9800 .
C24 H24A 0.9800 .
C24 H24B 0.9800 .
C24 H24C 0.9800 .
C25 C27 1.441(6) .
C25 C26 1.510(6) .
C26 H26A 0.9800 .
C26 H26B 0.9800 .
C26 H26C 0.9800 .
C27 C28 1.413(6) .
C27 C32 1.421(6) .
C28 C29 1.388(6) .
C28 H28 0.9500 .
C29 C30 1.360(6) .
C29 H29 0.9500 .
C30 C31 1.391(7) .
C30 H30 0.9500 .
C31 C32 1.381(6) .
C31 H31 0.9500 .
C32 H32 0.9500 .
C33 C34 1.433(6) .
C33 H33 0.9500 .
C34 C39 1.403(6) .
C34 C35 1.411(6) .
C35 C36 1.388(7) .
C35 H35 0.9500 .
C36 C37 1.375(7) .
C36 H36 0.9500 .
C37 C38 1.403(7) .
C37 K1 3.125(5) 1_565
C37 H37 0.9500 .
C38 C39 1.385(6) .
C38 H38 0.9500 .
C39 H39 0.9500 .
C40 H40A 0.9800 .
C40 H40B 0.9800 .
C40 H40C 0.9800 .
C41 H41A 0.9800 .
C41 H41B 0.9800 .
C41 H41C 0.9800 .
C42 C43 1.516(6) .
C42 H42A 0.9900 .
C42 H42B 0.9900 .
C43 H43A 0.9900 .
C43 H43B 0.9900 .
C44 H44A 0.9800 .
C44 H44B 0.9800 .
C44 H44C 0.9800 .
C45 C46 1.511(7) .
C45 H45A 0.9900 .
C45 H45B 0.9900 .
C46 H46A 0.9900 .
C46 H46B 0.9900 .
C47 H47A 0.9800 .
C47 H47B 0.9800 .
C47 H47C 0.9800 .
C48 H48A 0.9800 .
C48 H48B 0.9800 .
C48 H48C 0.9800 .
C49 C51 1.456(6) .
C49 C50 1.514(6) .
C50 H50A 0.9800 .
C50 H50B 0.9800 .
C50 H50C 0.9800 .
C51 C52 1.411(6) .
C51 C56 1.413(7) .
C52 C53 1.378(7) .
C52 H52 0.9500 .
C53 C54 1.371(8) .
C53 H53 0.9500 .
C54 C55 1.386(7) .
C54 H54 0.9500 .
C55 C56 1.381(6) .
C55 H55 0.9500 .
C56 H56 0.9500 .
C57 C58 1.430(7) .
C57 H57 0.9500 .
C58 C59 1.406(7) .
C58 C63 1.426(6) .
C59 C60 1.398(7) .
C59 H59 0.9500 .
C60 C61 1.395(7) .
C60 H60 0.9500 .
C61 C62 1.374(7) .
C61 H61 0.9500 .
C62 C63 1.368(7) .
C62 H62 0.9500 .
C63 H63 0.9500 .
C64 H64A 0.9800 .
C64 H64B 0.9800 .
C64 H64C 0.9800 .
C65 H65A 0.9800 .
C65 H65B 0.9800 .
C65 H65C 0.9800 .
C66 C67 1.481(7) .
C66 H66A 0.9900 .
C66 H66B 0.9900 .
C67 H67A 0.9900 .
C67 H67B 0.9900 .
C68 H68A 0.9800 .
C68 H68B 0.9800 .
C68 H68C 0.9800 .
C69 C70 1.525(6) .
C69 H69A 0.9900 .
C69 H69B 0.9900 .
C70 H70A 0.9900 .
C70 H70B 0.9900 .
C71 H71A 0.9800 .
C71 H71B 0.9800 .
C71 H71C 0.9800 .
C72 H72A 0.9800 .
C72 H72B 0.9800 .
C72 H72C 0.9800 .
C73 C75 1.466(6) .
C73 C74 1.517(6) .
C74 H74A 0.9800 .
C74 H74B 0.9800 .
C74 H74C 0.9800 .
C75 C76 1.412(6) .
C75 C80 1.415(6) .
C76 C77 1.371(6) .
C76 H76 0.9500 .
C77 C78 1.394(7) .
C77 H77 0.9500 .
C78 C79 1.370(7) .
C78 H78 0.9500 .
C79 C80 1.392(6) .
C79 H79 0.9500 .
C80 H80 0.9500 .
C81 C82 1.425(6) .
C81 H81 0.9500 .
C82 C87 1.414(6) .
C82 C83 1.428(6) .
C83 C84 1.359(7) .
C83 H83 0.9500 .
C84 C85 1.392(7) .
C84 H84 0.9500 .
C85 C86 1.383(6) .
C85 K3 3.145(5) 1_645
C85 H85 0.9500 .
C86 C87 1.389(6) .
C86 H86 0.9500 .
C87 H87 0.9500 .
C88 H88A 0.9800 .
C88 H88B 0.9800 .
C88 H88C 0.9800 .
C89 H89A 0.9800 .
C89 H89B 0.9800 .
C89 H89C 0.9800 .
C90 C91 1.513(6) .
C90 H90A 0.9900 .
C90 H90B 0.9900 .
C91 H91A 0.9900 .
C91 H91B 0.9900 .
C92 H92A 0.9800 .
C92 H92B 0.9800 .
C92 H92C 0.9800 .
C93 C94 1.513(7) .
C93 H93A 0.9900 .
C93 H93B 0.9900 .
C94 H94A 0.9900 .
C94 H94B 0.9900 .
C95 H95A 0.9800 .
C95 H95B 0.9800 .
C95 H95C 0.9800 .
C96 H96A 0.9800 .
C96 H96B 0.9800 .
C96 H96C 0.9800 .
